data_7705215
loop_
_publ_author_name
'Du, Yi'
'Yang, Huayong'
'Liu, Ruijuan'
'Shao, Caiyun'
'Yang, Lirong'

_publ_section_title
;
 A multi-responsive chemosensor for highly sensitive and selective
 detection of Fe<sup>3+</sup>, Cu<sup>2+</sup>,
 Cr<sub>2</sub>O<sub>7</sub><sup>2-</sup> and nitrobenzene based on a
 luminescent lanthanide metal-organic framework.
;
_journal_issue 37
_journal_name_full 'Dalton transactions (Cambridge, England : 2003)'
_journal_page_first 13003
_journal_page_last 13016
_journal_paper_doi 10.1039/d0dt02120b
_journal_volume 49
_journal_year 2020
_chemical_formula_moiety 'C16 H10 La O11, C9 H8 N2'
_chemical_formula_sum 'C25 H18 La N2 O11'
_chemical_formula_weight 661.32
_space_group_crystal_system monoclinic
_space_group_IT_number 14
_space_group_name_Hall '-P 2ybc'
_space_group_name_H-M_alt 'P 1 21/c 1'
_atom_sites_solution_hydrogens mixed
_atom_sites_solution_primary dual
_audit_creation_date 2020-08-14
_audit_creation_method
;
Olex2 1.2
(compiled 2018.05.29 svn.r3508 for OlexSys, GUI svn.r5506)
;
_audit_update_record
;
2020-08-14 deposited with the CCDC.	2020-08-19 downloaded from the CCDC.
;
_cell_angle_alpha 90
_cell_angle_beta 115.01
_cell_angle_gamma 90
_cell_formula_units_Z 4
_cell_length_a 16.398(8)
_cell_length_b 8.627(4)
_cell_length_c 19.391(9)
_cell_measurement_reflns_used 1051
_cell_measurement_temperature 273(2)
_cell_measurement_theta_max 19.37
_cell_measurement_theta_min 2.32
_cell_volume 2486(2)
_computing_cell_refinement 'APEX 2'
_computing_data_collection 'APEX 2 (Bruker, 2009)'
_computing_data_reduction 'SAINT (Bruker, 2009)'
_computing_molecular_graphics 'Olex2 (Dolomanov et al., 2009)'
_computing_publication_material 'Olex2 (Dolomanov et al., 2009)'
_computing_structure_refinement 'ShelXL (Sheldrick, 2015)'
_computing_structure_solution 'ShelXT (Sheldrick, 2015)'
_diffrn_ambient_temperature 273.15
_diffrn_measured_fraction_theta_full 0.997
_diffrn_measured_fraction_theta_max 0.919
_diffrn_measurement_device_type 'Bruker Smart APEX II CCD area detector'
_diffrn_measurement_method '\f and \w scans'
_diffrn_radiation_type MoK\a
_diffrn_radiation_wavelength 0.71073
_diffrn_reflns_av_R_equivalents 0.0996
_diffrn_reflns_av_unetI/netI 0.1340
_diffrn_reflns_Laue_measured_fraction_full 0.997
_diffrn_reflns_Laue_measured_fraction_max 0.919
_diffrn_reflns_limit_h_max 21
_diffrn_reflns_limit_h_min -21
_diffrn_reflns_limit_k_max 10
_diffrn_reflns_limit_k_min -11
_diffrn_reflns_limit_l_max 25
_diffrn_reflns_limit_l_min -13
_diffrn_reflns_number 15227
_diffrn_reflns_point_group_measured_fraction_full 0.997
_diffrn_reflns_point_group_measured_fraction_max 0.919
_diffrn_reflns_theta_full 25.242
_diffrn_reflns_theta_max 28.428
_diffrn_reflns_theta_min 2.137
_diffrn_standards_number 0
_exptl_absorpt_coefficient_mu 1.785
_exptl_absorpt_correction_T_max 0.7457
_exptl_absorpt_correction_T_min 0.6334
_exptl_absorpt_correction_type multi-scan
_exptl_absorpt_process_details
'SADABS-2016/2 (Bruker,2016/2) was used for absorption correction. wR2(int) was 0.0654 before and 0.0485 after correction. The Ratio of minimum to maximum transmission is 0.8494. The \l/2 correction factor is Not present.'
_exptl_crystal_colour colourless
_exptl_crystal_colour_primary colourless
_exptl_crystal_density_diffrn 1.767
_exptl_crystal_description block
_exptl_crystal_F_000 1308
_exptl_crystal_size_max 0.14
_exptl_crystal_size_mid 0.1
_exptl_crystal_size_min 0.07
_refine_diff_density_max 1.100
_refine_diff_density_min -1.585
_refine_diff_density_rms 0.183
_refine_ls_extinction_coef 0.0030(2)
_refine_ls_extinction_expression Fc^*^=kFc[1+0.001xFc^2^\l^3^/sin(2\q)]^-1/4^
_refine_ls_extinction_method 'SHELXL-2018/3 (Sheldrick 2018)'
_refine_ls_goodness_of_fit_ref 0.933
_refine_ls_hydrogen_treatment constr
_refine_ls_matrix_type full
_refine_ls_number_parameters 353
_refine_ls_number_reflns 5762
_refine_ls_number_restraints 0
_refine_ls_restrained_S_all 0.933
_refine_ls_R_factor_all 0.1056
_refine_ls_R_factor_gt 0.0534
_refine_ls_shift/su_max 0.001
_refine_ls_shift/su_mean 0.000
_refine_ls_structure_factor_coef Fsqd
_refine_ls_weighting_details 'w=1/[\s^2^(Fo^2^)+(0.0371P)^2^] where P=(Fo^2^+2Fc^2^)/3'
_refine_ls_weighting_scheme calc
_refine_ls_wR_factor_gt 0.0940
_refine_ls_wR_factor_ref 0.1127
_reflns_Friedel_coverage 0.000
_reflns_number_gt 3446
_reflns_number_total 5762
_reflns_threshold_expression 'I > 2\s(I)'
_cod_data_source_file d0dt02120b2.cif
_cod_data_source_block 11563
_cod_depositor_comments 'Adding full bibliography for 7705210--7705215.cif.'
_cod_database_code 7705215
_shelx_shelxl_version_number 2018/3
_shelx_space_group_comment
;
The symmetry employed for this shelxl refinement is uniquely defined
by the following loop, which should always be used as a source of
symmetry information in preference to the above space-group names.
They are only intended as comments.
;
_shelx_estimated_absorpt_t_max 0.885
_shelx_estimated_absorpt_t_min 0.788
_olex2_refinement_description
;
1. Fixed Uiso
 At 1.2 times of:
  All C(H) groups, All N(H) groups, All O(H,H) groups
2.a Riding coordinates:
 O1W(H1WA,H1WB), O2W(H2WA,H2WB)
2.b Aromatic/amide H refined with riding coordinates:
 N1(H1), C3(H3), C4(H4), C6(H6), C11(H11), C12(H12), C13(H13), C17(H17),
 C18(H18), C19(H19), C21(H21), C22(H22), C24(H24), C25(H25)
;
_olex2_submission_special_instructions 'No special instructions were received'

loop_
_space_group_symop_operation_xyz
'x, y, z'
'-x, y+1/2, -z+1/2'
'-x, -y, -z'
'x, -y-1/2, z-1/2'

loop_
_atom_site_label
_atom_site_type_symbol
_atom_site_fract_x
_atom_site_fract_y
_atom_site_fract_z
_atom_site_U_iso_or_equiv
_atom_site_adp_type
_atom_site_occupancy
_atom_site_site_symmetry_order
_atom_site_calc_flag
_atom_site_refinement_flags_posn
_atom_site_refinement_flags_adp
_atom_site_refinement_flags_occupancy
_atom_site_disorder_assembly
_atom_site_disorder_group
La1 La 0.86535(2) 1.09040(4) 0.96277(2) 0.02072(13) Uani 1 1 d . . . . .
N1 N 0.5496(4) 0.9767(7) 0.8811(3) 0.0395(15) Uani 1 1 d . . . . .
H1 H 0.580782 1.003532 0.927690 0.047 Uiso 1 1 calc R . . . .
N2 N 0.5090(3) 0.9417(7) 0.7605(3) 0.0354(15) Uani 1 1 d . . . . .
O1 O 1.0606(3) 0.8111(5) 0.8987(2) 0.0324(12) Uani 1 1 d . . . . .
O2 O 0.9654(3) 0.8660(5) 0.9494(2) 0.0238(10) Uani 1 1 d . . . . .
O3 O 0.8082(3) 0.6485(5) 0.9509(3) 0.0431(13) Uani 1 1 d . . . . .
O4 O 0.7726(3) 0.8731(5) 0.8872(2) 0.0303(11) Uani 1 1 d . . . . .
O5 O 0.7342(3) 0.3910(5) 0.6825(2) 0.0254(10) Uani 1 1 d . . . . .
O6 O 0.6304(3) 0.4045(6) 0.5216(2) 0.0452(14) Uani 1 1 d . . . . .
O7 O 0.7291(3) 0.3453(6) 0.4746(2) 0.0345(12) Uani 1 1 d . . . . .
O8 O 0.7660(3) 0.1988(5) 0.8240(2) 0.0326(11) Uani 1 1 d . . . . .
O9 O 0.9093(3) 0.1441(5) 0.8537(3) 0.0366(12) Uani 1 1 d . . . . .
C1 C 0.9845(4) 0.7969(7) 0.8985(3) 0.0236(14) Uani 1 1 d . . . . .
C2 C 0.9169(4) 0.6929(7) 0.8411(3) 0.0225(14) Uani 1 1 d . . . . .
C3 C 0.9411(4) 0.6128(7) 0.7887(4) 0.0291(16) Uani 1 1 d . . . . .
H3 H 0.997813 0.628771 0.790057 0.035 Uiso 1 1 calc R . . . .
C4 C 0.8822(4) 0.5111(7) 0.7355(3) 0.0286(16) Uani 1 1 d . . . . .
H4 H 0.898629 0.459055 0.701285 0.034 Uiso 1 1 calc R . . . .
C5 C 0.7974(4) 0.4892(7) 0.7348(3) 0.0215(14) Uani 1 1 d . . . . .
C6 C 0.7714(4) 0.5673(7) 0.7842(3) 0.0231(14) Uani 1 1 d . . . . .
H6 H 0.713995 0.552856 0.781666 0.028 Uiso 1 1 calc R . . . .
C7 C 0.8314(4) 0.6682(7) 0.8381(3) 0.0195(14) Uani 1 1 d . . . . .
C8 C 0.8029(4) 0.7356(8) 0.8973(4) 0.0248(15) Uani 1 1 d . . . . .
C9 C 0.8284(5) 0.1674(8) 0.8042(4) 0.0314(16) Uani 1 1 d . . . . .
C10 C 0.8080(4) 0.1448(7) 0.7211(4) 0.0242(15) Uani 1 1 d . . . . .
C11 C 0.8355(5) 0.0051(8) 0.7013(4) 0.0394(19) Uani 1 1 d . . . . .
H11 H 0.867417 -0.065963 0.739240 0.047 Uiso 1 1 calc R . . . .
C12 C 0.8162(5) -0.0292(8) 0.6266(4) 0.0403(19) Uani 1 1 d . . . . .
H12 H 0.832285 -0.124747 0.613811 0.048 Uiso 1 1 calc R . . . .
C13 C 0.7728(4) 0.0795(8) 0.5710(4) 0.0307(15) Uani 1 1 d . . . . .
H13 H 0.761810 0.058190 0.520824 0.037 Uiso 1 1 calc R . . . .
C14 C 0.7450(4) 0.2213(7) 0.5888(3) 0.0231(14) Uani 1 1 d . . . . .
C15 C 0.6970(4) 0.3333(8) 0.5241(3) 0.0284(16) Uani 1 1 d . . . . .
C16 C 0.7638(4) 0.2509(7) 0.6645(3) 0.0213(14) Uani 1 1 d . . . . .
C17 C 0.5743(4) 0.9962(9) 0.8248(4) 0.0400(19) Uani 1 1 d . . . . .
H17 H 0.628042 1.040381 0.829236 0.048 Uiso 1 1 calc R . . . .
C18 C 0.4413(4) 0.8833(8) 0.7791(4) 0.0360(18) Uani 1 1 d . . . . .
H18 H 0.388130 0.836295 0.745960 0.043 Uiso 1 1 calc R . . . .
C19 C 0.4676(4) 0.9078(9) 0.8538(4) 0.0395(18) Uani 1 1 d . . . . .
H19 H 0.435365 0.882145 0.881814 0.047 Uiso 1 1 calc R . . . .
C20 C 0.5072(5) 0.9532(9) 0.6848(4) 0.045(2) Uani 1 1 d . . . . .
C21 C 0.4348(5) 1.0258(10) 0.6287(4) 0.052(2) Uani 1 1 d . . . . .
H21 H 0.387708 1.062643 0.638845 0.063 Uiso 1 1 calc R . . . .
C22 C 0.4328(5) 1.0435(10) 0.5567(4) 0.053(2) Uani 1 1 d . . . . .
H22 H 0.383187 1.091692 0.519102 0.063 Uiso 1 1 calc R . . . .
C23 C 0.5015(5) 0.9924(11) 0.5382(4) 0.050(2) Uani 1 1 d . . . . .
C24 C 0.5735(6) 0.9233(13) 0.5985(5) 0.093(4) Uani 1 1 d . . . . .
H24 H 0.621869 0.888025 0.589805 0.112 Uiso 1 1 calc R . . . .
C25 C 0.5769(5) 0.9041(13) 0.6706(5) 0.089(4) Uani 1 1 d . . . . .
H25 H 0.626702 0.857835 0.708927 0.106 Uiso 1 1 calc R . . . .
O1W O 0.9037(3) 1.3868(5) 0.9625(3) 0.0472(14) Uani 1 1 d . . . . .
H1WA H 0.960211 1.388164 0.989534 0.057 Uiso 1 1 d R . . . .
H1WB H 0.890281 1.466414 0.934094 0.057 Uiso 1 1 d R . . . .
O2W O 0.8895(3) 0.8725(5) 1.0623(3) 0.0455(14) Uani 1 1 d . . . . .
H2WA H 0.916936 0.832810 1.106236 0.055 Uiso 1 1 d R . . . .
H2WB H 0.866086 0.798900 1.030906 0.055 Uiso 1 1 d R . . . .

loop_
_atom_site_aniso_label
_atom_site_aniso_U_11
_atom_site_aniso_U_22
_atom_site_aniso_U_33
_atom_site_aniso_U_23
_atom_site_aniso_U_13
_atom_site_aniso_U_12
La1 0.02197(19) 0.0209(2) 0.0173(2) -0.00139(18) 0.00643(14) 0.00053(19)
N1 0.032(3) 0.062(4) 0.020(3) -0.007(3) 0.007(3) -0.003(3)
N2 0.026(3) 0.051(4) 0.026(3) -0.005(3) 0.008(3) -0.003(3)
O1 0.020(2) 0.047(3) 0.031(3) -0.010(2) 0.011(2) -0.011(2)
O2 0.024(2) 0.025(3) 0.019(2) -0.0053(18) 0.0059(19) 0.0011(18)
O3 0.078(4) 0.030(3) 0.040(3) -0.003(2) 0.043(3) -0.008(3)
O4 0.023(2) 0.029(3) 0.036(3) -0.010(2) 0.009(2) 0.0025(19)
O5 0.027(2) 0.019(2) 0.022(2) -0.0081(19) 0.0036(19) 0.0019(19)
O6 0.038(3) 0.071(4) 0.030(3) 0.019(3) 0.019(2) 0.024(3)
O7 0.025(2) 0.057(3) 0.023(3) 0.007(2) 0.012(2) -0.003(2)
O8 0.032(3) 0.041(3) 0.024(3) 0.007(2) 0.011(2) 0.011(2)
O9 0.029(3) 0.050(3) 0.027(3) 0.010(2) 0.008(2) 0.007(2)
C1 0.025(3) 0.025(4) 0.016(4) 0.006(3) 0.004(3) 0.000(3)
C2 0.027(3) 0.020(3) 0.016(3) -0.003(3) 0.005(3) -0.004(3)
C3 0.031(4) 0.027(4) 0.030(4) -0.009(3) 0.014(3) -0.001(3)
C4 0.037(4) 0.025(4) 0.023(4) -0.005(3) 0.011(3) 0.002(3)
C5 0.022(3) 0.021(3) 0.016(3) -0.004(3) 0.003(3) -0.005(3)
C6 0.023(3) 0.021(4) 0.024(4) -0.002(3) 0.009(3) -0.004(3)
C7 0.022(3) 0.015(3) 0.018(3) 0.002(3) 0.005(3) 0.004(3)
C8 0.024(3) 0.030(4) 0.016(3) -0.010(3) 0.004(3) -0.007(3)
C9 0.034(4) 0.030(4) 0.026(4) 0.000(3) 0.008(3) 0.009(3)
C10 0.029(4) 0.023(3) 0.022(4) 0.006(3) 0.012(3) 0.002(3)
C11 0.058(5) 0.034(4) 0.027(4) 0.004(3) 0.019(4) 0.014(4)
C12 0.059(5) 0.024(4) 0.038(5) -0.004(3) 0.021(4) 0.002(4)
C13 0.045(4) 0.032(4) 0.017(3) -0.010(3) 0.014(3) -0.007(3)
C14 0.018(3) 0.033(4) 0.014(3) -0.002(3) 0.003(3) -0.002(3)
C15 0.026(4) 0.040(4) 0.012(4) 0.000(3) 0.002(3) -0.009(3)
C16 0.023(3) 0.018(3) 0.023(4) -0.002(3) 0.009(3) -0.004(3)
C17 0.025(4) 0.054(5) 0.030(4) -0.007(4) 0.002(3) -0.009(4)
C18 0.024(3) 0.053(5) 0.026(4) -0.003(3) 0.005(3) -0.006(3)
C19 0.028(4) 0.054(5) 0.034(4) 0.002(4) 0.012(3) -0.006(4)
C20 0.031(4) 0.068(6) 0.029(4) -0.001(4) 0.006(3) 0.001(4)
C21 0.037(4) 0.084(7) 0.032(5) -0.008(4) 0.011(4) 0.015(4)
C22 0.040(5) 0.085(7) 0.027(5) -0.002(4) 0.007(4) 0.003(4)
C23 0.037(4) 0.081(6) 0.037(5) 0.000(5) 0.020(4) -0.006(4)
C24 0.066(6) 0.170(12) 0.060(7) 0.048(8) 0.042(6) 0.049(7)
C25 0.048(5) 0.171(12) 0.063(6) 0.064(7) 0.039(5) 0.059(6)
O1W 0.057(3) 0.028(3) 0.044(3) 0.012(2) 0.010(3) 0.003(2)
O2W 0.085(4) 0.032(3) 0.022(3) -0.001(2) 0.025(3) -0.008(3)

loop_
_atom_type_symbol
_atom_type_description
_atom_type_scat_dispersion_real
_atom_type_scat_dispersion_imag
_atom_type_scat_source
C C 0.0033 0.0016 'International Tables Vol C Tables 4.2.6.8 and 6.1.1.4'
H H 0.0000 0.0000 'International Tables Vol C Tables 4.2.6.8 and 6.1.1.4'
La La -0.2871 2.4523 'International Tables Vol C Tables 4.2.6.8 and 6.1.1.4'
N N 0.0061 0.0033 'International Tables Vol C Tables 4.2.6.8 and 6.1.1.4'
O O 0.0106 0.0060 'International Tables Vol C Tables 4.2.6.8 and 6.1.1.4'

loop_
_geom_angle_atom_site_label_1
_geom_angle_atom_site_label_2
_geom_angle_atom_site_label_3
_geom_angle
_geom_angle_site_symmetry_1
_geom_angle_site_symmetry_3
_geom_angle_publ_flag
O1 La1 O2 50.76(13) 3_777 3_777 ?
O1 La1 O2 107.90(13) 3_777 . ?
O1 La1 O8 139.07(15) 3_777 1_565 ?
O1 La1 C1 25.15(14) 3_777 3_777 ?
O1 La1 C9 144.16(18) 3_777 1_565 ?
O1 La1 O1W 70.98(15) 3_777 . ?
O1 La1 O2W 66.98(15) 3_777 . ?
O2 La1 O2 68.38(14) 3_777 . ?
O2 La1 O8 107.55(13) . 1_565 ?
O2 La1 O8 129.83(14) 3_777 1_565 ?
O2 La1 C1 26.22(14) 3_777 3_777 ?
O2 La1 C1 90.99(16) . 3_777 ?
O2 La1 C9 110.04(16) 3_777 1_565 ?
O2 La1 C9 85.67(16) . 1_565 ?
O2 La1 O1W 123.85(14) . . ?
O2 La1 O1W 70.78(14) 3_777 . ?
O2 La1 O2W 80.40(14) 3_777 . ?
O4 La1 O1 140.30(15) . 3_777 ?
O4 La1 O2 135.95(13) . 3_777 ?
O4 La1 O2 68.58(13) . . ?
O4 La1 O8 72.90(15) . 1_565 ?
O4 La1 O9 87.98(15) . 1_565 ?
O4 La1 C1 149.55(16) . 3_777 ?
O4 La1 C9 75.42(17) . 1_565 ?
O4 La1 O1W 145.50(15) . . ?
O4 La1 O2W 75.75(15) . . ?
O7 La1 O1 82.67(14) 4_576 3_777 ?
O7 La1 O2 145.64(15) 4_576 . ?
O7 La1 O2 133.03(14) 4_576 3_777 ?
O7 La1 O4 82.38(15) 4_576 . ?
O7 La1 O8 79.55(14) 4_576 1_565 ?
O7 La1 O9 129.57(15) 4_576 1_565 ?
O7 La1 C1 106.81(17) 4_576 3_777 ?
O7 La1 C9 104.94(17) 4_576 1_565 ?
O7 La1 O1W 90.49(16) 4_576 . ?
O7 La1 O2W 87.26(16) 4_576 . ?
O8 La1 C1 136.70(16) 1_565 3_777 ?
O8 La1 C9 25.42(14) 1_565 1_565 ?
O9 La1 O1 129.07(15) 1_565 3_777 ?
O9 La1 O2 85.36(14) 1_565 3_777 ?
O9 La1 O2 69.13(14) 1_565 . ?
O9 La1 O8 50.45(14) 1_565 1_565 ?
O9 La1 C1 106.13(17) 1_565 3_777 ?
O9 La1 C9 25.69(15) 1_565 1_565 ?
O9 La1 O1W 70.77(15) 1_565 . ?
O9 La1 O2W 137.65(15) 1_565 . ?
C1 La1 C9 127.10(18) 3_777 1_565 ?
O1W La1 O8 72.61(14) . 1_565 ?
O1W La1 C1 64.68(15) . 3_777 ?
O1W La1 C9 73.95(17) . 1_565 ?
O2W La1 O2 68.54(14) . . ?
O2W La1 O8 147.26(15) . 1_565 ?
O2W La1 C1 75.79(16) . 3_777 ?
O2W La1 C9 146.74(17) . 1_565 ?
O2W La1 O1W 137.85(15) . . ?
C17 N1 H1 125.3 . . ?
C17 N1 C19 109.4(6) . . ?
C19 N1 H1 125.3 . . ?
C17 N2 C18 107.1(6) . . ?
C17 N2 C20 125.5(6) . . ?
C18 N2 C20 127.2(6) . . ?
C1 O1 La1 93.7(4) . 3_777 ?
La1 O2 La1 111.62(14) 3_777 . ?
C1 O2 La1 91.8(3) . 3_777 ?
C1 O2 La1 140.9(4) . . ?
C8 O4 La1 121.0(4) . . ?
C5 O5 C16 118.5(4) . . ?
C15 O7 La1 141.6(4) . 4_575 ?
C9 O8 La1 90.2(4) . 1_545 ?
C9 O9 La1 94.8(4) . 1_545 ?
O1 C1 La1 61.1(3) . 3_777 ?
O1 C1 O2 120.8(6) . . ?
O1 C1 C2 119.0(6) . . ?
O2 C1 La1 62.0(3) . 3_777 ?
O2 C1 C2 120.1(5) . . ?
C2 C1 La1 162.1(4) . 3_777 ?
C3 C2 C1 118.9(6) . . ?
C7 C2 C1 122.6(6) . . ?
C7 C2 C3 118.5(6) . . ?
C2 C3 H3 119.2 . . ?
C4 C3 C2 121.6(6) . . ?
C4 C3 H3 119.2 . . ?
C3 C4 H4 121.0 . . ?
C3 C4 C5 118.0(6) . . ?
C5 C4 H4 121.0 . . ?
O5 C5 C4 121.4(5) . . ?
C6 C5 O5 116.9(5) . . ?
C6 C5 C4 121.7(5) . . ?
C5 C6 H6 120.0 . . ?
C5 C6 C7 119.9(6) . . ?
C7 C6 H6 120.0 . . ?
C2 C7 C8 122.2(5) . . ?
C6 C7 C2 120.2(6) . . ?
C6 C7 C8 117.3(5) . . ?
O3 C8 O4 124.9(6) . . ?
O3 C8 C7 117.3(6) . . ?
O4 C8 C7 117.7(6) . . ?
O8 C9 La1 64.3(3) . 1_545 ?
O8 C9 O9 121.3(6) . . ?
O8 C9 C10 120.5(6) . . ?
O9 C9 La1 59.5(3) . 1_545 ?
O9 C9 C10 118.0(6) . . ?
C10 C9 La1 159.6(4) . 1_545 ?
C11 C10 C9 116.9(6) . . ?
C16 C10 C9 124.7(6) . . ?
C16 C10 C11 118.5(6) . . ?
C10 C11 H11 119.4 . . ?
C12 C11 C10 121.1(7) . . ?
C12 C11 H11 119.4 . . ?
C11 C12 H12 120.4 . . ?
C13 C12 C11 119.3(7) . . ?
C13 C12 H12 120.4 . . ?
C12 C13 H13 119.4 . . ?
C12 C13 C14 121.1(6) . . ?
C14 C13 H13 119.4 . . ?
C13 C14 C15 117.6(6) . . ?
C16 C14 C13 118.1(6) . . ?
C16 C14 C15 124.3(6) . . ?
O6 C15 O7 124.6(6) . . ?
O6 C15 C14 119.4(6) . . ?
O7 C15 C14 116.0(6) . . ?
C10 C16 O5 119.7(6) . . ?
C10 C16 C14 121.8(6) . . ?
C14 C16 O5 118.5(5) . . ?
N1 C17 N2 108.7(6) . . ?
N1 C17 H17 125.7 . . ?
N2 C17 H17 125.7 . . ?
N2 C18 H18 126.4 . . ?
C19 C18 N2 107.2(6) . . ?
C19 C18 H18 126.4 . . ?
N1 C19 H19 126.2 . . ?
C18 C19 N1 107.6(6) . . ?
C18 C19 H19 126.2 . . ?
C21 C20 N2 118.0(7) . . ?
C25 C20 N2 121.6(7) . . ?
C25 C20 C21 120.3(8) . . ?
C20 C21 H21 120.4 . . ?
C20 C21 C22 119.3(7) . . ?
C22 C21 H21 120.4 . . ?
C21 C22 H22 118.5 . . ?
C23 C22 C21 123.1(7) . . ?
C23 C22 H22 118.5 . . ?
C22 C23 C23 123.1(9) . 3_676 ?
C22 C23 C24 114.2(7) . . ?
C24 C23 C23 122.7(9) . 3_676 ?
C23 C24 H24 118.1 . . ?
C25 C24 C23 123.8(8) . . ?
C25 C24 H24 118.1 . . ?
C20 C25 C24 119.4(8) . . ?
C20 C25 H25 120.3 . . ?
C24 C25 H25 120.3 . . ?
La1 O1W H1WA 102.2 . . ?
La1 O1W H1WB 142.1 . . ?
H1WA O1W H1WB 107.7 . . ?
La1 O2W H2WA 152.3 . . ?
La1 O2W H2WB 97.4 . . ?
H2WA O2W H2WB 107.7 . . ?

loop_
_geom_bond_atom_site_label_1
_geom_bond_atom_site_label_2
_geom_bond_distance
_geom_bond_site_symmetry_2
_geom_bond_publ_flag
La1 O1 2.579(4) 3_777 ?
La1 O2 2.620(4) . ?
La1 O2 2.597(4) 3_777 ?
La1 O4 2.468(4) . ?
La1 O7 2.405(4) 4_576 ?
La1 O8 2.657(4) 1_565 ?
La1 O9 2.550(5) 1_565 ?
La1 C1 2.940(6) 3_777 ?
La1 C9 2.948(7) 1_565 ?
La1 O1W 2.633(5) . ?
La1 O2W 2.601(5) . ?
N1 H1 0.8600 . ?
N1 C17 1.326(8) . ?
N1 C19 1.357(8) . ?
N2 C17 1.340(8) . ?
N2 C18 1.398(8) . ?
N2 C20 1.459(9) . ?
O1 C1 1.252(7) . ?
O2 C1 1.299(7) . ?
O3 C8 1.256(7) . ?
O4 C8 1.269(7) . ?
O5 C5 1.390(7) . ?
O5 C16 1.402(7) . ?
O6 C15 1.236(7) . ?
O7 C15 1.280(7) . ?
O8 C9 1.266(7) . ?
O9 C9 1.283(7) . ?
C1 C2 1.494(8) . ?
C2 C3 1.416(8) . ?
C2 C7 1.396(8) . ?
C3 H3 0.9300 . ?
C3 C4 1.388(8) . ?
C4 H4 0.9300 . ?
C4 C5 1.398(8) . ?
C5 C6 1.378(8) . ?
C6 H6 0.9300 . ?
C6 C7 1.395(8) . ?
C7 C8 1.525(8) . ?
C9 C10 1.513(9) . ?
C10 C11 1.396(9) . ?
C10 C16 1.377(8) . ?
C11 H11 0.9300 . ?
C11 C12 1.379(9) . ?
C12 H12 0.9300 . ?
C12 C13 1.378(9) . ?
C13 H13 0.9300 . ?
C13 C14 1.399(8) . ?
C14 C15 1.515(8) . ?
C14 C16 1.389(8) . ?
C17 H17 0.9300 . ?
C18 H18 0.9300 . ?
C18 C19 1.342(9) . ?
C19 H19 0.9300 . ?
C20 C21 1.375(9) . ?
C20 C25 1.351(10) . ?
C21 H21 0.9300 . ?
C21 C22 1.392(10) . ?
C22 H22 0.9300 . ?
C22 C23 1.390(10) . ?
C23 C23 1.468(14) 3_676 ?
C23 C24 1.396(11) . ?
C24 H24 0.9300 . ?
C24 C25 1.385(11) . ?
C25 H25 0.9300 . ?
O1W H1WA 0.8499 . ?
O1W H1WB 0.8499 . ?
O2W H2WA 0.8500 . ?
O2W H2WB 0.8501 . ?

loop_
_geom_hbond_atom_site_label_D
_geom_hbond_atom_site_label_H
_geom_hbond_atom_site_label_A
_geom_hbond_distance_DH
_geom_hbond_distance_HA
_geom_hbond_distance_DA
_geom_hbond_angle_DHA
_geom_hbond_site_symmetry_A
_geom_hbond_publ_flag
C4 H4 O1 0.93 2.63 3.563(8) 178.1 2_746 yes
C17 H17 O4 0.93 2.59 3.136(8) 118.0 . yes
C18 H18 O8 0.93 2.60 3.513(8) 169.2 2_656 yes
C19 H19 O5 0.93 2.52 3.081(8) 118.9 2_656 yes
C19 H19 O6 0.93 2.53 3.420(8) 159.7 2_656 yes
O1W H1WA O2 0.85 2.54 3.029(6) 117.2 3_777 yes
O1W H1WB O3 0.85 2.18 2.703(7) 119.5 1_565 yes
O2W H2WB O3 0.85 1.93 2.781(6) 173.7 . yes
O2W H2WB O4 0.85 2.63 3.114(6) 117.4 . yes

loop_
_geom_torsion_atom_site_label_1
_geom_torsion_atom_site_label_2
_geom_torsion_atom_site_label_3
_geom_torsion_atom_site_label_4
_geom_torsion
_geom_torsion_site_symmetry_1
_geom_torsion_site_symmetry_2
_geom_torsion_site_symmetry_3
_geom_torsion_site_symmetry_4
_geom_torsion_publ_flag
La1 O1 C1 O2 17.5(6) 3_777 . . . ?
La1 O1 C1 C2 -159.5(5) 3_777 . . . ?
La1 O2 C1 La1 128.5(6) . . . 3_777 ?
La1 O2 C1 O1 111.1(6) . . . . ?
La1 O2 C1 O1 -17.4(6) 3_777 . . . ?
La1 O2 C1 C2 159.6(5) 3_777 . . . ?
La1 O2 C1 C2 -71.9(8) . . . . ?
La1 O4 C8 O3 78.3(7) . . . . ?
La1 O4 C8 C7 -104.4(5) . . . . ?
La1 O7 C15 O6 122.9(7) 4_575 . . . ?
La1 O7 C15 C14 -57.9(9) 4_575 . . . ?
La1 O8 C9 O9 -18.1(7) 1_545 . . . ?
La1 O8 C9 C10 157.5(6) 1_545 . . . ?
La1 O9 C9 O8 19.0(7) 1_545 . . . ?
La1 O9 C9 C10 -156.7(5) 1_545 . . . ?
La1 C1 C2 C3 -85.2(15) 3_777 . . . ?
La1 C1 C2 C7 93.1(15) 3_777 . . . ?
La1 C9 C10 C11 -26.3(16) 1_545 . . . ?
La1 C9 C10 C16 153.0(10) 1_545 . . . ?
N2 C18 C19 N1 -1.0(8) . . . . ?
N2 C20 C21 C22 177.7(7) . . . . ?
N2 C20 C25 C24 -177.4(9) . . . . ?
O1 C1 C2 C3 0.3(9) . . . . ?
O1 C1 C2 C7 178.5(6) . . . . ?
O2 C1 C2 C3 -176.8(6) . . . . ?
O2 C1 C2 C7 1.5(9) . . . . ?
O5 C5 C6 C7 -179.8(5) . . . . ?
O8 C9 C10 C11 -124.6(7) . . . . ?
O8 C9 C10 C16 54.7(10) . . . . ?
O9 C9 C10 C11 51.2(9) . . . . ?
O9 C9 C10 C16 -129.6(7) . . . . ?
C1 C2 C3 C4 178.1(6) . . . . ?
C1 C2 C7 C6 -178.7(6) . . . . ?
C1 C2 C7 C8 -4.9(9) . . . . ?
C2 C3 C4 C5 -0.1(10) . . . . ?
C2 C7 C8 O3 -97.4(7) . . . . ?
C2 C7 C8 O4 85.2(7) . . . . ?
C3 C2 C7 C6 -0.4(9) . . . . ?
C3 C2 C7 C8 173.4(6) . . . . ?
C3 C4 C5 O5 179.1(6) . . . . ?
C3 C4 C5 C6 1.1(9) . . . . ?
C4 C5 C6 C7 -1.8(9) . . . . ?
C5 O5 C16 C10 59.1(7) . . . . ?
C5 O5 C16 C14 -122.9(6) . . . . ?
C5 C6 C7 C2 1.4(9) . . . . ?
C5 C6 C7 C8 -172.7(6) . . . . ?
C6 C7 C8 O3 76.6(7) . . . . ?
C6 C7 C8 O4 -100.8(7) . . . . ?
C7 C2 C3 C4 -0.3(9) . . . . ?
C9 C10 C11 C12 176.9(7) . . . . ?
C9 C10 C16 O5 -0.3(9) . . . . ?
C9 C10 C16 C14 -178.2(6) . . . . ?
C10 C11 C12 C13 3.2(11) . . . . ?
C11 C10 C16 O5 179.0(5) . . . . ?
C11 C10 C16 C14 1.0(9) . . . . ?
C11 C12 C13 C14 -2.5(11) . . . . ?
C12 C13 C14 C15 -179.4(6) . . . . ?
C12 C13 C14 C16 1.1(9) . . . . ?
C13 C14 C15 O6 137.9(7) . . . . ?
C13 C14 C15 O7 -41.4(8) . . . . ?
C13 C14 C16 O5 -178.4(5) . . . . ?
C13 C14 C16 C10 -0.4(9) . . . . ?
C15 C14 C16 O5 2.2(9) . . . . ?
C15 C14 C16 C10 -179.8(6) . . . . ?
C16 O5 C5 C4 39.5(8) . . . . ?
C16 O5 C5 C6 -142.4(6) . . . . ?
C16 C10 C11 C12 -2.4(10) . . . . ?
C16 C14 C15 O6 -42.7(9) . . . . ?
C16 C14 C15 O7 138.0(6) . . . . ?
C17 N1 C19 C18 0.4(9) . . . . ?
C17 N2 C18 C19 1.3(8) . . . . ?
C17 N2 C20 C21 -122.5(8) . . . . ?
C17 N2 C20 C25 53.0(12) . . . . ?
C18 N2 C17 N1 -1.0(8) . . . . ?
C18 N2 C20 C21 52.4(11) . . . . ?
C18 N2 C20 C25 -132.0(9) . . . . ?
C19 N1 C17 N2 0.4(9) . . . . ?
C20 N2 C17 N1 174.7(6) . . . . ?
C20 N2 C18 C19 -174.4(7) . . . . ?
C20 C21 C22 C23 -0.7(14) . . . . ?
C21 C20 C25 C24 -2.0(16) . . . . ?
C21 C22 C23 C23 178.4(10) . . . 3_676 ?
C21 C22 C23 C24 -0.7(14) . . . . ?
C22 C23 C24 C25 0.8(16) . . . . ?
C23 C23 C24 C25 -178.3(12) 3_676 . . . ?
C23 C24 C25 C20 0.5(19) . . . . ?
C25 C20 C21 C22 2.1(14) . . . . ?
